data_7231804
loop_
_publ_author_name
'Heine, Miriam'
'Fink, Lothar'
'Schmidt, Martin U.'

_publ_section_title
;
 3-Cyanopyridine as a bridging and terminal ligand in coordination
 polymers
;
_journal_issue 46
_journal_name_full CrystEngComm
_journal_page_first 7556
_journal_paper_doi 10.1039/C8CE01568F
_journal_volume 20
_journal_year 2018
_chemical_formula_iupac 'C24 H16 Br2 Co N8 '
_chemical_formula_moiety 'C24 H16 Br2 Co N8 '
_chemical_formula_structural 'C24 H16 Br2 Co N8 '
_chemical_formula_sum 'C24 H16 Br2 Co N8'
_chemical_formula_weight 635.18
_chemical_name_common Dibromo-tetra(3-cyanopyridine)nickelat
_chemical_name_mineral CoBr2(3cypy)4
_chemical_name_systematic
; 
Dibromo-tetra(3-cyanopyridine)nickelat
;
_space_group_IT_number 104
_space_group_name_Hall 'P 4 -2n'
_space_group_name_H-M_alt 'P 4 n c'
_symmetry_cell_setting tetragonal
_symmetry_space_group_name_Hall 'P 4 -2n'
_symmetry_space_group_name_H-M 'P 4 n c'
_cell_angle_alpha 90
_cell_angle_beta 90
_cell_angle_gamma 90
_cell_formula_units_Z 2
_cell_length_a 11.0587(4)
_cell_length_b 11.0587(4)
_cell_length_c 10.4149(5)
_cell_measurement_temperature 298
_cell_volume 1273.69(9)
_computing_cell_refinement 'DASH (David <i> et al.</i> , 2004)'
_computing_data_collection 'STOE WINXPOW (STOE & Cie GmbH, 2004)'
_computing_data_reduction 'DASH (David <i>et al.</i>, 2004)'
_computing_molecular_graphics 'MERCURY (Macrea <i>et al.</i>)'
_computing_structure_refinement 'TOPAS (Coelho, 2007)'
_computing_structure_solution 'DASH (David <i>et al.</i>, 2004)'
_diffrn_ambient_temperature 298
_diffrn_detector_type 'lin psd'
_diffrn_measurement_device_type 'STOE Stadi-P'
_diffrn_radiation_monochromator 'primary focussing, Ge 111'
_diffrn_radiation_source 'X-ray tube'
_diffrn_radiation_type 'Cu K\a~1~'
_diffrn_radiation_wavelength 1.540598
_exptl_crystal_colour colorless
_exptl_crystal_density_diffrn 1.656
_pd_instr_location ' ?'
_pd_meas_2theta_range_max 100
_pd_meas_2theta_range_min 4
_pd_meas_number_of_points 9600
_pd_meas_scan_method step
_pd_proc_2theta_range_max 100
_pd_proc_2theta_range_min 3
_pd_proc_info_excluded_regions none
_pd_proc_ls_background_function 'Chebychev polynomial'
_pd_proc_ls_pref_orient_corr 100
_pd_proc_ls_profile_function
;
modified spherical harmonics(Coelho, 2007)
;
_pd_proc_ls_prof_R_factor 0.01039
_pd_proc_ls_prof_wR_expected 0.01150
_pd_proc_ls_prof_wR_factor 0.01335
_pd_spec_mounting
;
Specimen was sealed in a 0.7 mm diameter borosilicate glass capillary 
;
_pd_spec_mount_mode transmission
_pd_spec_shape cylinder
_pd_spec_size_axial 12
_pd_spec_size_equat 0.7
_pd_spec_size_thick 0.7
_refine_ls_extinction_method none
_refine_ls_goodness_of_fit_all 1.162
_refine_ls_hydrogen_treatment mixed
_refine_ls_matrix_type fullcycle
_refine_ls_number_constraints 1
_refine_ls_number_parameters 80
_refine_ls_number_restraints 29
_refine_ls_R_I_factor 0.01015
_refine_ls_weighting_details w=1/\s(Y~obs~)^2^
_refine_ls_weighting_scheme sigma
_cod_data_source_file c8ce01568f4.cif
_cod_data_source_block CoBr2(3-cypy)4-Pulver
_cod_depositor_comments 'Adding full bibliography for 7231797--7231808.cif.'
_cod_original_cell_volume 1273.70(4)
_cod_original_sg_symbol_H-M 'P  4 n c'
_cod_original_formula_sum 'C24 H16 Br2 Co N8 '
_cod_database_code 7231804

loop_
_symmetry_equiv_pos_as_xyz
'-x, -y, z'
'-x+1/2, y+1/2, z+1/2'
'-y, x, z'
'-y+1/2, -x+1/2, z+1/2'
'y, -x, z'
'y+1/2, x+1/2, z+1/2'
'x, y, z'
'x+1/2, -y+1/2, z+1/2'

loop_
_atom_site_label
_atom_site_type_symbol
_atom_site_symmetry_multiplicity
_atom_site_fract_x
_atom_site_fract_y
_atom_site_fract_z
_atom_site_occupancy
_atom_site_B_iso_or_equiv
_atom_site_U_iso_or_equiv
N1 N 0 0.1145(6) 0.1580(1) 0.9452(1) 1 3.18929 0.04039
Co2 Co 0 0 0 0.9440(7) 1 3.18929 0.04039
C3 C 0 0.0956(5) 0.2536(1) 1.0217(1) 1 3.18929 0.04039
C4 C 0 0.2081(8) 0.1661(7) 0.8643(5) 1 3.18929 0.04039
Br5 Br 0 0 0 0.6964(6) 1 3.18929 0.04039
Br6 Br 0 0 0 1.1997(5) 1 3.18929 0.04039
H7 H 0 0.0255(8) 0.2507(4) 1.0781(2) 1 3.827148 0.04847
C8 C 0 0.1740(9) 0.3547(1) 1.0164(8) 1 3.18929 0.04039
C9 C 0 0.2878(2) 0.2631(9) 0.8542(1) 1 3.18929 0.04039
H10 H 0 0.2236(8) 0.0998(9) 0.8083(5) 1 3.827148 0.04847
C11 C 0 0.1516(2) 0.4600(9) 1.0908(2) 1 3.18929 0.04039
C12 C 0 0.2717(1) 0.3610(3) 0.9332(9) 1 3.18929 0.04039
H13 H 0 0.3518(9) 0.2599(4) 0.7890(9) 1 3.827148 0.04847
N14 N 0 0.1227(1) 0.5471(1) 1.1393(2) 1 3.18929 0.04039
H15 H 0 0.3249(3) 0.4332(2) 0.9363(9) 1 3.827148 0.04847

loop_
_atom_type_symbol
_atom_type_description
_atom_type_scat_source
C C 'International Tables Vol C Table 6.1.1.4'
H H 'International Tables Vol C Table 6.1.1.4'
Co Co 'International Tables Vol C Table 6.1.1.4'
Br Br 'International Tables Vol C Table 6.1.1.4'
N N 'International Tables Vol C Table 6.1.1.4'

loop_
_geom_angle_atom_site_label_1
_geom_angle_atom_site_label_2
_geom_angle_atom_site_label_3
_geom_angle
Co2 N1 C3 123.4401(1)
Co2 N1 C4 120.3491(7)
C3 N1 C4 116.2212(5)
N1 Co2 Br5 90.3260(6)
N1 Co2 Br6 89.7239(4)
Br5 Co2 Br6 180.0000(0)
N1 C3 H7 117.2345(6)
N1 C3 C8 120.2880(8)
H7 C3 C8 122.5494(1)
N1 C4 C9 126.1806(2)
N1 C4 H10 118.2278(1)
C9 C4 H10 115.5890(3)
C3 C8 C11 121.3757(1)
C3 C8 C12 122.8495(1)
C11 C8 C12 115.8082(6)
C4 C9 C12 118.6048(5)
C4 C9 H13 118.8493(7)
C12 C9 H13 122.5281(7)
C8 C11 N14 171.4768(1)
C8 C12 C9 115.9350(1)
C8 C12 H15 118.8343(6)
C9 C12 H15 125.2148(2)

loop_
_geom_bond_atom_site_label_1
_geom_bond_atom_site_label_2
_geom_bond_distance
N1 Co2 2.1584(5)
N1 C3 1.3401(5)
N1 C4 1.3375(6)
Co2 Br5 2.5790(1)
Co2 Br6 2.6639(8)
C3 H7 0.9729(4)
C3 C8 1.4161(3)
C4 C9 1.3922(1)
C4 H10 0.9522(6)
C8 C11 1.4210(2)
C8 C12 1.3859(2)
C9 C12 1.3727(3)
C9 H13 0.9800(5)
C11 N14 1.1328(9)
C12 H15 0.9924(2)
